data_1555589
loop_
_publ_author_name
'Berionni Berna, Beatrice'
'Nardis, Sara'
'Galloni, Pierluca'
'Savoldelli, Andrea'
'Stefanelli, Manuela'
'Fronczek, Frank R.'
'Smith, Kevin M.'
'Paolesse, Roberto'

_publ_section_title
;
 \b-Pyrrolopyrazino Annulated Corroles via a Pictet-Spengler Approach.
;
_journal_issue 14
_journal_name_full 'Organic letters'
_journal_page_first 3318
_journal_page_last 3321
_journal_paper_doi 10.1021/acs.orglett.6b01314
_journal_volume 18
_journal_year 2016
_chemical_formula_moiety 'C53 H51 Cu N6, C H Cl3 '
_chemical_formula_sum 'C54 H52 Cl3 Cu N6'
_chemical_formula_weight 954.90
_space_group_crystal_system monoclinic
_space_group_IT_number 14
_space_group_name_Hall '-P 2ybc'
_space_group_name_H-M_alt 'P 1 21/c 1'
_atom_sites_solution_hydrogens mixed
_audit_creation_method SHELXL-2014/7
_cell_angle_alpha 90
_cell_angle_beta 113.596(4)
_cell_angle_gamma 90
_cell_formula_units_Z 4
_cell_length_a 12.0310(11)
_cell_length_b 30.509(3)
_cell_length_c 13.9111(9)
_cell_measurement_reflns_used 5114
_cell_measurement_temperature 90.0(5)
_cell_measurement_theta_max 63.20
_cell_measurement_theta_min 2.90
_cell_volume 4679.2(7)
_computing_cell_refinement 'Bruker SAINT'
_computing_data_collection 'Bruker APEX2'
_computing_data_reduction 'Bruker SAINT'
_computing_structure_refinement 'SHELXL-2014/7 (Sheldrick, 2014)'
_computing_structure_solution 'SHELXS-97 (Sheldrick, 2008)'
_diffrn_ambient_temperature 90.0(5)
_diffrn_measured_fraction_theta_full 0.961
_diffrn_measured_fraction_theta_max 0.955
_diffrn_measurement_device_type 'Bruker Kappa APEX-II DUO'
_diffrn_measurement_method '\f and \w scans'
_diffrn_radiation_monochromator 'QUAZAR multilayer optics'
_diffrn_radiation_source 'I\mS microfocus'
_diffrn_radiation_type CuK\a
_diffrn_radiation_wavelength 1.54184
_diffrn_reflns_av_R_equivalents 0.0831
_diffrn_reflns_av_unetI/netI 0.1567
_diffrn_reflns_Laue_measured_fraction_full 0.961
_diffrn_reflns_Laue_measured_fraction_max 0.955
_diffrn_reflns_limit_h_max 14
_diffrn_reflns_limit_h_min -14
_diffrn_reflns_limit_k_max 36
_diffrn_reflns_limit_k_min -36
_diffrn_reflns_limit_l_max 11
_diffrn_reflns_limit_l_min -16
_diffrn_reflns_number 28056
_diffrn_reflns_point_group_measured_fraction_full 0.961
_diffrn_reflns_point_group_measured_fraction_max 0.955
_diffrn_reflns_theta_full 67.684
_diffrn_reflns_theta_max 68.358
_diffrn_reflns_theta_min 2.897
_exptl_absorpt_coefficient_mu 2.574
_exptl_absorpt_correction_T_max 0.7530
_exptl_absorpt_correction_T_min 0.5366
_exptl_absorpt_correction_type multi-scan
_exptl_absorpt_process_details 'SADABS (Sheldrick, 2004)'
_exptl_crystal_colour brown
_exptl_crystal_density_diffrn 1.355
_exptl_crystal_description needle
_exptl_crystal_F_000 1992
_exptl_crystal_size_max 0.200
_exptl_crystal_size_mid 0.030
_exptl_crystal_size_min 0.010
_refine_diff_density_max 0.500
_refine_diff_density_min -0.698
_refine_diff_density_rms 0.082
_refine_ls_extinction_method none
_refine_ls_goodness_of_fit_ref 1.000
_refine_ls_hydrogen_treatment mixed
_refine_ls_matrix_type full
_refine_ls_number_parameters 592
_refine_ls_number_reflns 8213
_refine_ls_number_restraints 1
_refine_ls_restrained_S_all 1.000
_refine_ls_R_factor_all 0.1866
_refine_ls_R_factor_gt 0.0810
_refine_ls_shift/su_max 0.000
_refine_ls_shift/su_mean 0.000
_refine_ls_structure_factor_coef Fsqd
_refine_ls_weighting_details 'w=1/[\s^2^(Fo^2^)+(0.0942P)^2^] where P=(Fo^2^+2Fc^2^)/3'
_refine_ls_weighting_scheme calc
_refine_ls_wR_factor_gt 0.1779
_refine_ls_wR_factor_ref 0.2270
_reflns_Friedel_coverage 0.000
_reflns_number_gt 3744
_reflns_number_total 8213
_reflns_threshold_expression 'I > 2\s(I)'
_cod_data_source_file ol6b01314_si_002.cif
_cod_data_source_block BBB1-2016
_cod_original_cell_volume 4679.3(7)
_cod_original_sg_symbol_H-M 'P 21/c'
_cod_database_code 1555589
_shelx_shelxl_version_number 2014/7
_shelx_space_group_comment
;
The symmetry employed for this shelxl refinement is uniquely defined
by the following loop, which should always be used as a source of
symmetry information in preference to the above space-group names.
They are only intended as comments.
;
_shelx_estimated_absorpt_t_min 0.627
_shelx_estimated_absorpt_t_max 0.975

loop_
_space_group_symop_operation_xyz
'x, y, z'
'-x, y+1/2, -z+1/2'
'-x, -y, -z'
'x, -y-1/2, z-1/2'

loop_
_atom_site_label
_atom_site_type_symbol
_atom_site_fract_x
_atom_site_fract_y
_atom_site_fract_z
_atom_site_U_iso_or_equiv
_atom_site_adp_type
_atom_site_occupancy
_atom_site_site_symmetry_order
_atom_site_calc_flag
_atom_site_refinement_flags_posn
_atom_site_refinement_flags_adp
Cu1 Cu 0.47379(9) 0.71168(4) 0.33564(7) 0.0426(3) Uani 1 1 d . .
N1 N 0.3654(5) 0.69847(19) 0.4012(4) 0.0407(15) Uani 1 1 d . .
N2 N 0.4598(5) 0.77248(18) 0.3544(4) 0.0378(14) Uani 1 1 d . .
N3 N 0.5601(5) 0.71576(19) 0.2468(4) 0.0393(14) Uani 1 1 d . .
N4 N 0.5018(5) 0.65068(18) 0.3521(4) 0.0385(14) Uani 1 1 d . .
N5 N 0.3047(6) 0.6157(2) 0.5591(4) 0.0466(16) Uani 1 1 d . .
N6 N 0.2280(6) 0.7096(2) 0.5893(5) 0.0485(17) Uani 1 1 d D .
H61N H 0.222(7) 0.7371(14) 0.600(5) 0.058 Uiso 1 1 d D U
H62N H 0.250(6) 0.6897(19) 0.637(4) 0.058 Uiso 1 1 d D U
C1 C 0.3696(6) 0.6569(2) 0.4337(5) 0.0403(18) Uani 1 1 d . .
C2 C 0.3145(6) 0.6548(3) 0.5079(5) 0.0454(19) Uani 1 1 d . .
C3 C 0.2822(6) 0.6965(2) 0.5213(5) 0.0419(18) Uani 1 1 d . .
C4 C 0.3158(6) 0.7261(3) 0.4536(5) 0.0430(19) Uani 1 1 d . .
C5 C 0.3139(6) 0.7702(2) 0.4424(5) 0.0417(18) Uani 1 1 d . .
C6 C 0.3754(6) 0.7919(2) 0.3864(5) 0.0362(16) Uani 1 1 d . .
C7 C 0.3616(6) 0.8364(2) 0.3569(5) 0.0425(18) Uani 1 1 d . .
H7 H 0.3094 0.8569 0.3692 0.051 Uiso 1 1 calc R U
C8 C 0.4376(6) 0.8445(2) 0.3073(5) 0.0420(18) Uani 1 1 d . .
H8 H 0.4483 0.8719 0.2797 0.050 Uiso 1 1 calc R U
C9 C 0.4978(6) 0.8045(2) 0.3043(5) 0.0404(18) Uani 1 1 d . .
C10 C 0.5772(6) 0.7964(2) 0.2535(5) 0.0419(18) Uani 1 1 d . .
C11 C 0.6111(7) 0.7548(2) 0.2323(5) 0.0433(18) Uani 1 1 d . .
C12 C 0.7041(6) 0.7439(2) 0.1956(5) 0.0441(18) Uani 1 1 d . .
H12 H 0.7544 0.7642 0.1799 0.053 Uiso 1 1 calc R U
C13 C 0.7073(6) 0.7005(2) 0.1876(5) 0.0443(19) Uani 1 1 d . .
H13 H 0.7590 0.6845 0.1635 0.053 Uiso 1 1 calc R U
C14 C 0.6183(6) 0.6815(2) 0.2220(5) 0.0410(17) Uani 1 1 d . .
C15 C 0.6039(6) 0.6369(2) 0.2361(5) 0.0420(18) Uani 1 1 d . .
C16 C 0.5455(6) 0.6214(2) 0.2978(5) 0.0393(17) Uani 1 1 d . .
C17 C 0.5061(6) 0.5785(2) 0.3127(5) 0.0449(19) Uani 1 1 d . .
H17 H 0.5234 0.5518 0.2862 0.054 Uiso 1 1 calc R U
C18 C 0.4384(6) 0.5829(2) 0.3724(5) 0.0437(18) Uani 1 1 d . .
H18 H 0.4019 0.5598 0.3954 0.052 Uiso 1 1 calc R U
C19 C 0.4338(6) 0.6283(2) 0.3927(5) 0.0393(17) Uani 1 1 d . .
C20 C 0.2418(7) 0.7970(2) 0.4852(5) 0.0430(19) Uani 1 1 d . .
C21 C 0.1185(7) 0.7919(2) 0.4519(5) 0.0465(19) Uani 1 1 d . .
H21 H 0.0776 0.7727 0.3947 0.056 Uiso 1 1 calc R U
C22 C 0.0512(6) 0.8135(2) 0.4983(5) 0.0430(18) Uani 1 1 d . .
H22 H -0.0341 0.8093 0.4724 0.052 Uiso 1 1 calc R U
C23 C 0.1096(6) 0.8418(2) 0.5843(5) 0.0416(18) Uani 1 1 d . .
C24 C 0.2328(6) 0.8485(2) 0.6140(5) 0.0423(18) Uani 1 1 d . .
H24 H 0.2738 0.8686 0.6689 0.051 Uiso 1 1 calc R U
C25 C 0.2975(6) 0.8269(2) 0.5667(5) 0.0406(17) Uani 1 1 d . .
H25 H 0.3820 0.8323 0.5899 0.049 Uiso 1 1 calc R U
C26 C 0.0404(7) 0.8615(3) 0.6458(5) 0.0458(19) Uani 1 1 d . .
C27 C 0.0966(7) 0.9040(2) 0.7017(5) 0.056(2) Uani 1 1 d . .
H27A H 0.1804 0.8986 0.7508 0.084 Uiso 1 1 calc R U
H27B H 0.0497 0.9149 0.7404 0.084 Uiso 1 1 calc R U
H27C H 0.0957 0.9259 0.6500 0.084 Uiso 1 1 calc R U
C28 C 0.0424(6) 0.8268(2) 0.7274(5) 0.053(2) Uani 1 1 d . .
H28A H 0.1266 0.8207 0.7750 0.079 Uiso 1 1 calc R U
H28B H 0.0042 0.7997 0.6912 0.079 Uiso 1 1 calc R U
H28C H -0.0022 0.8379 0.7678 0.079 Uiso 1 1 calc R U
C29 C -0.0935(6) 0.8721(2) 0.5746(5) 0.0463(19) Uani 1 1 d . .
H29A H -0.1323 0.8864 0.6163 0.070 Uiso 1 1 calc R U
H29B H -0.1366 0.8448 0.5447 0.070 Uiso 1 1 calc R U
H29C H -0.0964 0.8917 0.5179 0.070 Uiso 1 1 calc R U
C30 C 0.6343(6) 0.8347(2) 0.2253(5) 0.0400(17) Uani 1 1 d . .
C31 C 0.6890(6) 0.8681(2) 0.2971(5) 0.0467(19) Uani 1 1 d . .
H31 H 0.6885 0.8665 0.3651 0.056 Uiso 1 1 calc R U
C32 C 0.7435(6) 0.9030(2) 0.2720(5) 0.0452(19) Uani 1 1 d . .
H32 H 0.7780 0.9254 0.3227 0.054 Uiso 1 1 calc R U
C33 C 0.7503(6) 0.9069(2) 0.1735(5) 0.0454(19) Uani 1 1 d . .
C34 C 0.6936(6) 0.8733(2) 0.0999(5) 0.0436(19) Uani 1 1 d . .
H34 H 0.6948 0.8746 0.0321 0.052 Uiso 1 1 calc R U
C35 C 0.6364(6) 0.8386(2) 0.1253(5) 0.0408(17) Uani 1 1 d . .
H35 H 0.5974 0.8169 0.0738 0.049 Uiso 1 1 calc R U
C36 C 0.8131(7) 0.9463(3) 0.1497(5) 0.0476(19) Uani 1 1 d . .
C37 C 0.7541(8) 0.9878(3) 0.1598(7) 0.092(3) Uani 1 1 d . .
H37A H 0.6679 0.9869 0.1129 0.138 Uiso 1 1 calc R U
H37B H 0.7930 1.0126 0.1406 0.138 Uiso 1 1 calc R U
H37C H 0.7625 0.9913 0.2324 0.138 Uiso 1 1 calc R U
C38 C 0.9472(7) 0.9461(3) 0.2239(6) 0.088(3) Uani 1 1 d . .
H38A H 0.9869 0.9722 0.2108 0.132 Uiso 1 1 calc R U
H38B H 0.9861 0.9197 0.2117 0.132 Uiso 1 1 calc R U
H38C H 0.9548 0.9465 0.2967 0.132 Uiso 1 1 calc R U
C39 C 0.8088(8) 0.9448(3) 0.0369(5) 0.078(3) Uani 1 1 d . .
H39A H 0.7241 0.9444 -0.0138 0.116 Uiso 1 1 calc R U
H39B H 0.8501 0.9183 0.0284 0.116 Uiso 1 1 calc R U
H39C H 0.8494 0.9708 0.0248 0.116 Uiso 1 1 calc R U
C40 C 0.6462(7) 0.6029(2) 0.1822(5) 0.0453(19) Uani 1 1 d . .
C41 C 0.6031(6) 0.6035(2) 0.0719(5) 0.0428(18) Uani 1 1 d . .
H41 H 0.5567 0.6276 0.0332 0.051 Uiso 1 1 calc R U
C42 C 0.6289(6) 0.5686(2) 0.0203(5) 0.0457(19) Uani 1 1 d . .
H42 H 0.5957 0.5687 -0.0543 0.055 Uiso 1 1 calc R U
C43 C 0.7005(6) 0.5337(3) 0.0722(5) 0.0445(19) Uani 1 1 d . .
C44 C 0.7501(6) 0.5352(2) 0.1828(5) 0.0466(19) Uani 1 1 d . .
H44 H 0.8029 0.5125 0.2218 0.056 Uiso 1 1 calc R U
C45 C 0.7227(7) 0.5692(2) 0.2347(5) 0.048(2) Uani 1 1 d . .
H45 H 0.7578 0.5695 0.3092 0.057 Uiso 1 1 calc R U
C46 C 0.7294(7) 0.4942(3) 0.0163(5) 0.0462(19) Uani 1 1 d . .
C47 C 0.7237(6) 0.4510(2) 0.0693(5) 0.050(2) Uani 1 1 d . .
H47A H 0.7353 0.4266 0.0286 0.075 Uiso 1 1 calc R U
H47B H 0.6443 0.4483 0.0731 0.075 Uiso 1 1 calc R U
H47C H 0.7876 0.4505 0.1404 0.075 Uiso 1 1 calc R U
C48 C 0.8564(6) 0.5007(2) 0.0168(5) 0.0472(19) Uani 1 1 d . .
H48A H 0.9162 0.5033 0.0893 0.071 Uiso 1 1 calc R U
H48B H 0.8572 0.5275 -0.0218 0.071 Uiso 1 1 calc R U
H48C H 0.8767 0.4755 -0.0169 0.071 Uiso 1 1 calc R U
C49 C 0.6345(6) 0.4918(2) -0.0995(5) 0.054(2) Uani 1 1 d . .
H49A H 0.6480 0.4651 -0.1326 0.081 Uiso 1 1 calc R U
H49B H 0.6432 0.5175 -0.1380 0.081 Uiso 1 1 calc R U
H49C H 0.5525 0.4912 -0.1005 0.081 Uiso 1 1 calc R U
C50 C 0.3919(7) 0.5840(2) 0.6010(5) 0.0478(19) Uani 1 1 d . .
H50 H 0.4709 0.5843 0.6010 0.057 Uiso 1 1 calc R U
C51 C 0.3454(7) 0.5519(2) 0.6425(5) 0.0466(19) Uani 1 1 d . .
H51 H 0.3863 0.5261 0.6770 0.056 Uiso 1 1 calc R U
C52 C 0.2275(8) 0.5639(3) 0.6253(6) 0.062(2) Uani 1 1 d . .
H52 H 0.1732 0.5475 0.6455 0.075 Uiso 1 1 calc R U
C53 C 0.2035(7) 0.6028(3) 0.5747(5) 0.055(2) Uani 1 1 d . .
H53 H 0.1294 0.6186 0.5535 0.066 Uiso 1 1 calc R U
Cl1 Cl 0.80311(18) 0.74038(7) 0.49173(14) 0.0607(6) Uani 1 1 d . .
Cl2 Cl 0.9045(2) 0.66208(8) 0.44336(15) 0.0749(7) Uani 1 1 d . .
Cl3 Cl 0.97986(18) 0.68920(7) 0.65955(14) 0.0626(6) Uani 1 1 d . .
C54 C 0.9337(7) 0.7073(3) 0.5290(5) 0.059(2) Uani 1 1 d . .
H54 H 1.0008 0.7250 0.5233 0.071 Uiso 1 1 calc R U

loop_
_atom_site_aniso_label
_atom_site_aniso_U_11
_atom_site_aniso_U_22
_atom_site_aniso_U_33
_atom_site_aniso_U_23
_atom_site_aniso_U_13
_atom_site_aniso_U_12
Cu1 0.0418(7) 0.0468(7) 0.0454(6) 0.0007(5) 0.0240(5) -0.0001(6)
N1 0.043(4) 0.040(4) 0.045(3) -0.001(3) 0.024(3) 0.000(3)
N2 0.035(4) 0.040(4) 0.039(3) -0.005(3) 0.016(3) -0.002(3)
N3 0.041(4) 0.045(4) 0.038(3) -0.001(3) 0.021(3) -0.002(3)
N4 0.043(4) 0.035(4) 0.038(3) -0.001(2) 0.017(3) -0.002(3)
N5 0.048(4) 0.045(4) 0.052(3) 0.000(3) 0.026(3) -0.001(3)
N6 0.045(4) 0.054(5) 0.055(4) 0.012(3) 0.029(3) 0.011(4)
C1 0.034(4) 0.050(5) 0.039(4) -0.003(3) 0.017(3) -0.002(4)
C2 0.038(5) 0.056(6) 0.049(4) 0.003(4) 0.025(4) 0.005(4)
C3 0.035(4) 0.047(5) 0.042(4) 0.000(3) 0.014(3) 0.001(4)
C4 0.035(5) 0.063(6) 0.034(4) 0.000(3) 0.017(3) -0.002(4)
C5 0.034(5) 0.050(5) 0.042(4) 0.003(3) 0.015(3) -0.004(4)
C6 0.028(4) 0.040(5) 0.042(4) -0.008(3) 0.015(3) 0.001(3)
C7 0.034(4) 0.049(5) 0.046(4) -0.007(3) 0.017(3) 0.000(4)
C8 0.033(4) 0.045(5) 0.042(4) -0.004(3) 0.010(3) -0.006(4)
C9 0.039(5) 0.036(5) 0.045(4) 0.000(3) 0.015(3) -0.004(3)
C10 0.038(5) 0.050(5) 0.039(4) -0.005(3) 0.018(3) -0.001(4)
C11 0.046(5) 0.044(5) 0.046(4) 0.001(3) 0.024(4) -0.002(4)
C12 0.047(5) 0.040(5) 0.053(4) 0.005(4) 0.029(4) 0.005(4)
C13 0.045(5) 0.055(6) 0.041(4) -0.001(3) 0.026(4) 0.001(4)
C14 0.037(5) 0.044(5) 0.051(4) 0.001(3) 0.027(4) 0.004(4)
C15 0.038(5) 0.039(5) 0.050(4) 0.002(3) 0.019(4) 0.003(4)
C16 0.027(4) 0.049(5) 0.042(4) 0.000(3) 0.015(3) 0.006(3)
C17 0.041(5) 0.047(5) 0.046(4) 0.003(3) 0.016(4) 0.008(4)
C18 0.044(5) 0.043(5) 0.045(4) 0.009(3) 0.020(4) -0.002(4)
C19 0.038(4) 0.044(5) 0.034(4) 0.003(3) 0.013(3) -0.002(4)
C20 0.046(5) 0.045(5) 0.046(4) 0.002(3) 0.026(4) 0.003(4)
C21 0.044(5) 0.053(5) 0.043(4) -0.001(4) 0.018(4) 0.003(4)
C22 0.025(4) 0.052(5) 0.052(4) -0.001(4) 0.015(3) -0.001(4)
C23 0.035(5) 0.049(5) 0.041(4) 0.003(3) 0.014(3) 0.000(4)
C24 0.044(5) 0.040(5) 0.047(4) -0.005(3) 0.023(4) -0.006(4)
C25 0.030(4) 0.049(5) 0.045(4) 0.001(3) 0.018(3) -0.002(4)
C26 0.037(5) 0.048(5) 0.053(4) -0.004(4) 0.019(4) 0.000(4)
C27 0.049(5) 0.060(6) 0.065(5) -0.011(4) 0.027(4) 0.004(4)
C28 0.045(5) 0.072(6) 0.047(4) 0.004(4) 0.024(4) 0.007(4)
C29 0.037(5) 0.058(6) 0.050(4) 0.002(4) 0.023(4) 0.007(4)
C30 0.036(4) 0.038(5) 0.050(4) 0.000(3) 0.022(3) 0.007(4)
C31 0.038(5) 0.058(5) 0.047(4) -0.004(4) 0.020(4) 0.000(4)
C32 0.032(4) 0.057(6) 0.045(4) -0.005(4) 0.015(3) -0.014(4)
C33 0.040(5) 0.046(5) 0.052(4) 0.005(4) 0.021(4) 0.003(4)
C34 0.043(5) 0.050(5) 0.042(4) 0.002(3) 0.021(4) 0.004(4)
C35 0.035(4) 0.045(5) 0.040(4) -0.001(3) 0.013(3) 0.002(4)
C36 0.050(5) 0.052(5) 0.048(4) 0.000(4) 0.027(4) -0.002(4)
C37 0.112(9) 0.046(6) 0.156(9) -0.003(6) 0.093(8) 0.000(6)
C38 0.053(6) 0.125(10) 0.074(6) 0.022(6) 0.012(5) -0.029(6)
C39 0.093(8) 0.078(7) 0.065(5) 0.003(5) 0.035(5) -0.040(6)
C40 0.040(5) 0.052(5) 0.054(4) -0.012(4) 0.030(4) -0.009(4)
C41 0.036(5) 0.050(5) 0.049(4) 0.007(3) 0.024(4) 0.007(4)
C42 0.044(5) 0.058(5) 0.045(4) -0.007(4) 0.027(4) -0.001(4)
C43 0.041(5) 0.054(5) 0.046(4) -0.001(4) 0.025(4) -0.004(4)
C44 0.045(5) 0.048(5) 0.053(4) 0.009(4) 0.026(4) 0.008(4)
C45 0.053(5) 0.052(5) 0.044(4) 0.001(4) 0.026(4) 0.007(4)
C46 0.039(5) 0.050(5) 0.051(4) -0.002(4) 0.020(4) 0.004(4)
C47 0.051(5) 0.043(5) 0.059(5) -0.001(4) 0.025(4) 0.001(4)
C48 0.040(5) 0.052(5) 0.061(4) 0.005(4) 0.032(4) 0.000(4)
C49 0.043(5) 0.057(6) 0.056(4) -0.010(4) 0.013(4) -0.006(4)
C50 0.041(5) 0.056(5) 0.052(4) -0.001(4) 0.024(4) 0.001(4)
C51 0.048(5) 0.045(5) 0.051(4) 0.008(4) 0.025(4) 0.007(4)
C52 0.085(7) 0.044(6) 0.074(5) 0.015(4) 0.048(5) -0.006(5)
C53 0.043(5) 0.064(6) 0.067(5) 0.002(4) 0.033(4) -0.003(4)
Cl1 0.0450(13) 0.0780(16) 0.0603(11) 0.0053(10) 0.0224(10) 0.0018(11)
Cl2 0.0698(17) 0.0921(19) 0.0632(12) -0.0088(12) 0.0272(12) 0.0068(14)
Cl3 0.0529(14) 0.0847(17) 0.0530(10) 0.0071(10) 0.0240(10) 0.0014(12)
C54 0.056(6) 0.064(6) 0.060(5) 0.003(4) 0.027(4) -0.008(5)

loop_
_atom_type_symbol
_atom_type_description
_atom_type_scat_dispersion_real
_atom_type_scat_dispersion_imag
_atom_type_scat_source
C C 0.0181 0.0091 'International Tables Vol C Tables 4.2.6.8 and 6.1.1.4'
H H 0.0000 0.0000 'International Tables Vol C Tables 4.2.6.8 and 6.1.1.4'
N N 0.0311 0.0180 'International Tables Vol C Tables 4.2.6.8 and 6.1.1.4'
Cu Cu -1.9646 0.5888 'International Tables Vol C Tables 4.2.6.8 and 6.1.1.4'
Cl Cl 0.3639 0.7018 'International Tables Vol C Tables 4.2.6.8 and 6.1.1.4'

loop_
_geom_angle_atom_site_label_1
_geom_angle_atom_site_label_2
_geom_angle_atom_site_label_3
_geom_angle
N4 Cu1 N2 166.3(2)
N4 Cu1 N3 91.5(2)
N2 Cu1 N3 97.3(2)
N4 Cu1 N1 81.8(2)
N2 Cu1 N1 91.5(2)
N3 Cu1 N1 167.1(2)
C1 N1 C4 111.2(6)
C1 N1 Cu1 114.8(5)
C4 N1 Cu1 129.7(5)
C9 N2 C6 106.9(6)
C9 N2 Cu1 124.0(4)
C6 N2 Cu1 125.3(5)
C14 N3 C11 108.4(6)
C14 N3 Cu1 125.1(5)
C11 N3 Cu1 122.4(5)
C19 N4 C16 109.0(6)
C19 N4 Cu1 116.1(5)
C16 N4 Cu1 130.5(4)
C50 N5 C53 107.7(6)
C50 N5 C2 127.1(6)
C53 N5 C2 125.2(7)
C3 N6 H61N 119(5)
C3 N6 H62N 104(5)
H61N N6 H62N 125(7)
N1 C1 C19 113.4(6)
N1 C1 C2 108.5(6)
C19 C1 C2 137.9(7)
C3 C2 N5 128.9(6)
C3 C2 C1 107.3(7)
N5 C2 C1 123.7(7)
C2 C3 N6 126.3(7)
C2 C3 C4 108.5(6)
N6 C3 C4 125.2(7)
C5 C4 N1 122.1(6)
C5 C4 C3 133.3(7)
N1 C4 C3 104.4(6)
C4 C5 C6 122.2(7)
C4 C5 C20 119.3(6)
C6 C5 C20 118.5(6)
N2 C6 C7 109.4(6)
N2 C6 C5 125.3(7)
C7 C6 C5 125.2(6)
C8 C7 C6 107.2(6)
C8 C7 H7 126.4
C6 C7 H7 126.4
C7 C8 C9 108.0(7)
C7 C8 H8 126.0
C9 C8 H8 126.0
N2 C9 C10 123.6(7)
N2 C9 C8 108.5(6)
C10 C9 C8 127.8(7)
C11 C10 C9 125.0(7)
C11 C10 C30 116.9(6)
C9 C10 C30 118.0(6)
N3 C11 C10 124.2(7)
N3 C11 C12 107.8(6)
C10 C11 C12 128.0(7)
C13 C12 C11 108.1(7)
C13 C12 H12 126.0
C11 C12 H12 126.0
C12 C13 C14 108.6(6)
C12 C13 H13 125.7
C14 C13 H13 125.7
N3 C14 C15 127.0(6)
N3 C14 C13 107.1(6)
C15 C14 C13 125.7(7)
C16 C15 C14 122.6(7)
C16 C15 C40 115.8(6)
C14 C15 C40 121.6(6)
C15 C16 N4 120.6(7)
C15 C16 C17 132.5(7)
N4 C16 C17 106.6(6)
C18 C17 C16 107.9(6)
C18 C17 H17 126.1
C16 C17 H17 126.1
C17 C18 C19 107.0(6)
C17 C18 H18 126.5
C19 C18 H18 126.5
N4 C19 C18 109.3(6)
N4 C19 C1 112.0(6)
C18 C19 C1 138.3(7)
C21 C20 C25 116.8(7)
C21 C20 C5 121.8(6)
C25 C20 C5 121.3(7)
C20 C21 C22 122.6(7)
C20 C21 H21 118.7
C22 C21 H21 118.7
C21 C22 C23 120.0(7)
C21 C22 H22 120.0
C23 C22 H22 120.0
C24 C23 C22 116.9(6)
C24 C23 C26 122.0(6)
C22 C23 C26 121.0(6)
C25 C24 C23 122.1(7)
C25 C24 H24 119.0
C23 C24 H24 119.0
C24 C25 C20 121.5(7)
C24 C25 H25 119.3
C20 C25 H25 119.3
C27 C26 C23 112.9(6)
C27 C26 C28 109.6(6)
C23 C26 C28 106.8(6)
C27 C26 C29 106.6(6)
C23 C26 C29 112.4(5)
C28 C26 C29 108.5(6)
C26 C27 H27A 109.5
C26 C27 H27B 109.5
H27A C27 H27B 109.5
C26 C27 H27C 109.5
H27A C27 H27C 109.5
H27B C27 H27C 109.5
C26 C28 H28A 109.5
C26 C28 H28B 109.5
H28A C28 H28B 109.5
C26 C28 H28C 109.5
H28A C28 H28C 109.5
H28B C28 H28C 109.5
C26 C29 H29A 109.5
C26 C29 H29B 109.5
H29A C29 H29B 109.5
C26 C29 H29C 109.5
H29A C29 H29C 109.5
H29B C29 H29C 109.5
C31 C30 C35 117.1(7)
C31 C30 C10 121.4(6)
C35 C30 C10 121.5(6)
C32 C31 C30 121.6(6)
C32 C31 H31 119.2
C30 C31 H31 119.2
C31 C32 C33 122.3(7)
C31 C32 H32 118.9
C33 C32 H32 118.9
C32 C33 C34 116.3(6)
C32 C33 C36 120.2(6)
C34 C33 C36 123.4(6)
C35 C34 C33 120.9(6)
C35 C34 H34 119.5
C33 C34 H34 119.5
C34 C35 C30 121.8(7)
C34 C35 H35 119.1
C30 C35 H35 119.1
C37 C36 C33 110.8(6)
C37 C36 C38 110.7(7)
C33 C36 C38 109.4(6)
C37 C36 C39 107.2(7)
C33 C36 C39 112.2(6)
C38 C36 C39 106.4(6)
C36 C37 H37A 109.5
C36 C37 H37B 109.5
H37A C37 H37B 109.5
C36 C37 H37C 109.5
H37A C37 H37C 109.5
H37B C37 H37C 109.5
C36 C38 H38A 109.5
C36 C38 H38B 109.5
H38A C38 H38B 109.5
C36 C38 H38C 109.5
H38A C38 H38C 109.5
H38B C38 H38C 109.5
C36 C39 H39A 109.5
C36 C39 H39B 109.5
H39A C39 H39B 109.5
C36 C39 H39C 109.5
H39A C39 H39C 109.5
H39B C39 H39C 109.5
C45 C40 C41 117.5(6)
C45 C40 C15 123.0(6)
C41 C40 C15 119.4(7)
C42 C41 C40 119.6(7)
C42 C41 H41 120.2
C40 C41 H41 120.2
C43 C42 C41 122.9(7)
C43 C42 H42 118.6
C41 C42 H42 118.6
C42 C43 C44 116.8(7)
C42 C43 C46 123.9(6)
C44 C43 C46 119.3(7)
C45 C44 C43 120.6(7)
C45 C44 H44 119.7
C43 C44 H44 119.7
C40 C45 C44 122.3(7)
C40 C45 H45 118.9
C44 C45 H45 118.9
C47 C46 C48 110.4(6)
C47 C46 C43 111.5(6)
C48 C46 C43 108.6(6)
C47 C46 C49 107.6(6)
C48 C46 C49 109.0(6)
C43 C46 C49 109.6(6)
C46 C47 H47A 109.5
C46 C47 H47B 109.5
H47A C47 H47B 109.5
C46 C47 H47C 109.5
H47A C47 H47C 109.5
H47B C47 H47C 109.5
C46 C48 H48A 109.5
C46 C48 H48B 109.5
H48A C48 H48B 109.5
C46 C48 H48C 109.5
H48A C48 H48C 109.5
H48B C48 H48C 109.5
C46 C49 H49A 109.5
C46 C49 H49B 109.5
H49A C49 H49B 109.5
C46 C49 H49C 109.5
H49A C49 H49C 109.5
H49B C49 H49C 109.5
C51 C50 N5 108.2(7)
C51 C50 H50 125.9
N5 C50 H50 125.9
C50 C51 C52 107.6(7)
C50 C51 H51 126.2
C52 C51 H51 126.2
C53 C52 C51 108.2(7)
C53 C52 H52 125.9
C51 C52 H52 125.9
C52 C53 N5 108.3(7)
C52 C53 H53 125.8
N5 C53 H53 125.8
Cl3 C54 Cl1 111.0(4)
Cl3 C54 Cl2 110.3(4)
Cl1 C54 Cl2 109.6(4)
Cl3 C54 H54 108.6
Cl1 C54 H54 108.6
Cl2 C54 H54 108.6

loop_
_geom_bond_atom_site_label_1
_geom_bond_atom_site_label_2
_geom_bond_distance
Cu1 N4 1.889(5)
Cu1 N2 1.890(6)
Cu1 N3 1.909(5)
Cu1 N1 1.909(5)
N1 C1 1.342(8)
N1 C4 1.395(8)
N2 C9 1.380(8)
N2 C6 1.393(8)
N3 C14 1.378(8)
N3 C11 1.391(8)
N4 C19 1.350(8)
N4 C16 1.401(8)
N5 C50 1.375(9)
N5 C53 1.377(8)
N5 C2 1.418(9)
N6 C3 1.405(8)
N6 H61N 0.86(4)
N6 H62N 0.86(4)
C1 C19 1.425(9)
C1 C2 1.434(8)
C2 C3 1.364(9)
C3 C4 1.475(9)
C4 C5 1.354(10)
C5 C6 1.433(9)
C5 C20 1.481(9)
C6 C7 1.409(9)
C7 C8 1.371(9)
C7 H7 0.9500
C8 C9 1.427(9)
C8 H8 0.9500
C9 C10 1.419(9)
C10 C11 1.402(9)
C10 C30 1.484(9)
C11 C12 1.442(9)
C12 C13 1.332(9)
C12 H12 0.9500
C13 C14 1.457(9)
C13 H13 0.9500
C14 C15 1.395(9)
C15 C16 1.390(8)
C15 C40 1.482(9)
C16 C17 1.437(9)
C17 C18 1.382(8)
C17 H17 0.9500
C18 C19 1.421(9)
C18 H18 0.9500
C20 C21 1.374(9)
C20 C25 1.399(9)
C21 C22 1.389(9)
C21 H21 0.9500
C22 C23 1.413(8)
C22 H22 0.9500
C23 C24 1.385(9)
C23 C26 1.535(9)
C24 C25 1.372(8)
C24 H24 0.9500
C25 H25 0.9500
C26 C27 1.523(9)
C26 C28 1.547(9)
C26 C29 1.550(8)
C27 H27A 0.9800
C27 H27B 0.9800
C27 H27C 0.9800
C28 H28A 0.9800
C28 H28B 0.9800
C28 H28C 0.9800
C29 H29A 0.9800
C29 H29B 0.9800
C29 H29C 0.9800
C30 C31 1.394(9)
C30 C35 1.407(8)
C31 C32 1.367(9)
C31 H31 0.9500
C32 C33 1.410(8)
C32 H32 0.9500
C33 C34 1.416(9)
C33 C36 1.525(9)
C34 C35 1.382(9)
C34 H34 0.9500
C35 H35 0.9500
C36 C37 1.486(10)
C36 C38 1.528(9)
C36 C39 1.550(8)
C37 H37A 0.9800
C37 H37B 0.9800
C37 H37C 0.9800
C38 H38A 0.9800
C38 H38B 0.9800
C38 H38C 0.9800
C39 H39A 0.9800
C39 H39B 0.9800
C39 H39C 0.9800
C40 C45 1.378(9)
C40 C41 1.409(8)
C41 C42 1.388(9)
C41 H41 0.9500
C42 C43 1.377(9)
C42 H42 0.9500
C43 C44 1.410(8)
C43 C46 1.549(9)
C44 C45 1.379(9)
C44 H44 0.9500
C45 H45 0.9500
C46 C47 1.523(9)
C46 C48 1.538(9)
C46 C49 1.559(8)
C47 H47A 0.9800
C47 H47B 0.9800
C47 H47C 0.9800
C48 H48A 0.9800
C48 H48B 0.9800
C48 H48C 0.9800
C49 H49A 0.9800
C49 H49B 0.9800
C49 H49C 0.9800
C50 C51 1.364(9)
C50 H50 0.9500
C51 C52 1.389(10)
C51 H51 0.9500
C52 C53 1.352(10)
C52 H52 0.9500
C53 H53 0.9500
Cl1 C54 1.763(8)
Cl2 C54 1.763(8)
Cl3 C54 1.762(7)
C54 H54 1.0000

loop_
_geom_torsion_atom_site_label_1
_geom_torsion_atom_site_label_2
_geom_torsion_atom_site_label_3
_geom_torsion_atom_site_label_4
_geom_torsion
N4 Cu1 N2 C9 134.0(9)
N3 Cu1 N2 C9 4.6(6)
N1 Cu1 N2 C9 -165.9(5)
N4 Cu1 N2 C6 -70.6(12)
N3 Cu1 N2 C6 159.9(5)
N1 Cu1 N2 C6 -10.6(5)
N2 Cu1 N4 C19 64.4(12)
N3 Cu1 N4 C19 -165.6(5)
N1 Cu1 N4 C19 3.4(5)
N2 Cu1 N4 C16 -142.2(9)
N3 Cu1 N4 C16 -12.2(6)
N1 Cu1 N4 C16 156.8(6)
C4 N1 C1 C19 -172.3(6)
Cu1 N1 C1 C19 -13.1(8)
C4 N1 C1 C2 3.3(8)
Cu1 N1 C1 C2 162.4(4)
C50 N5 C2 C3 -134.0(8)
C53 N5 C2 C3 46.7(12)
C50 N5 C2 C1 42.2(11)
C53 N5 C2 C1 -137.2(7)
N1 C1 C2 C3 -2.4(8)
C19 C1 C2 C3 171.5(8)
N1 C1 C2 N5 -179.2(7)
C19 C1 C2 N5 -5.4(14)
N5 C2 C3 N6 -1.7(13)
C1 C2 C3 N6 -178.4(7)
N5 C2 C3 C4 177.3(7)
C1 C2 C3 C4 0.6(8)
C1 N1 C4 C5 172.9(6)
Cu1 N1 C4 C5 17.7(10)
C1 N1 C4 C3 -2.8(8)
Cu1 N1 C4 C3 -157.9(5)
C2 C3 C4 C5 -173.7(8)
N6 C3 C4 C5 5.3(13)
C2 C3 C4 N1 1.2(8)
N6 C3 C4 N1 -179.8(6)
N1 C4 C5 C6 -7.8(11)
C3 C4 C5 C6 166.4(7)
N1 C4 C5 C20 169.6(6)
C3 C4 C5 C20 -16.2(12)
C9 N2 C6 C7 -0.5(7)
Cu1 N2 C6 C7 -159.3(4)
C9 N2 C6 C5 -179.5(6)
Cu1 N2 C6 C5 21.7(9)
C4 C5 C6 N2 -12.1(11)
C20 C5 C6 N2 170.5(6)
C4 C5 C6 C7 169.1(7)
C20 C5 C6 C7 -8.3(10)
N2 C6 C7 C8 -0.3(8)
C5 C6 C7 C8 178.7(6)
C6 C7 C8 C9 0.9(8)
C6 N2 C9 C10 -175.0(6)
Cu1 N2 C9 C10 -15.9(9)
C6 N2 C9 C8 1.1(7)
Cu1 N2 C9 C8 160.2(4)
C7 C8 C9 N2 -1.3(8)
C7 C8 C9 C10 174.6(7)
N2 C9 C10 C11 11.1(11)
C8 C9 C10 C11 -164.2(7)
N2 C9 C10 C30 -165.6(6)
C8 C9 C10 C30 19.1(11)
C14 N3 C11 C10 -177.7(6)
Cu1 N3 C11 C10 -19.4(9)
C14 N3 C11 C12 0.7(8)
Cu1 N3 C11 C12 158.9(4)
C9 C10 C11 N3 8.1(11)
C30 C10 C11 N3 -175.2(6)
C9 C10 C11 C12 -169.9(7)
C30 C10 C11 C12 6.8(11)
N3 C11 C12 C13 0.7(8)
C10 C11 C12 C13 179.0(7)
C11 C12 C13 C14 -1.7(8)
C11 N3 C14 C15 172.8(7)
Cu1 N3 C14 C15 15.3(10)
C11 N3 C14 C13 -1.6(7)
Cu1 N3 C14 C13 -159.2(4)
C12 C13 C14 N3 2.1(8)
C12 C13 C14 C15 -172.4(7)
N3 C14 C15 C16 -13.6(12)
C13 C14 C15 C16 159.8(7)
N3 C14 C15 C40 163.9(7)
C13 C14 C15 C40 -22.6(11)
C14 C15 C16 N4 -2.3(11)
C40 C15 C16 N4 -180.0(6)
C14 C15 C16 C17 170.4(7)
C40 C15 C16 C17 -7.2(11)
C19 N4 C16 C15 170.9(6)
Cu1 N4 C16 C15 16.1(10)
C19 N4 C16 C17 -3.5(7)
Cu1 N4 C16 C17 -158.3(5)
C15 C16 C17 C18 -172.1(7)
N4 C16 C17 C18 1.4(7)
C16 C17 C18 C19 1.1(8)
C16 N4 C19 C18 4.3(8)
Cu1 N4 C19 C18 163.2(4)
C16 N4 C19 C1 -170.0(6)
Cu1 N4 C19 C1 -11.1(7)
C17 C18 C19 N4 -3.3(8)
C17 C18 C19 C1 168.7(8)
N1 C1 C19 N4 15.5(9)
C2 C1 C19 N4 -158.1(8)
N1 C1 C19 C18 -156.3(8)
C2 C1 C19 C18 30.0(15)
C4 C5 C20 C21 -60.4(10)
C6 C5 C20 C21 117.1(8)
C4 C5 C20 C25 115.4(8)
C6 C5 C20 C25 -67.1(9)
C25 C20 C21 C22 -2.6(11)
C5 C20 C21 C22 173.4(6)
C20 C21 C22 C23 -0.7(11)
C21 C22 C23 C24 3.7(10)
C21 C22 C23 C26 -172.1(6)
C22 C23 C24 C25 -3.6(11)
C26 C23 C24 C25 172.3(6)
C23 C24 C25 C20 0.3(11)
C21 C20 C25 C24 2.8(10)
C5 C20 C25 C24 -173.2(6)
C24 C23 C26 C27 28.5(10)
C22 C23 C26 C27 -155.8(6)
C24 C23 C26 C28 -92.0(8)
C22 C23 C26 C28 83.7(8)
C24 C23 C26 C29 149.1(7)
C22 C23 C26 C29 -35.2(9)
C11 C10 C30 C31 -129.5(7)
C9 C10 C30 C31 47.4(10)
C11 C10 C30 C35 50.0(9)
C9 C10 C30 C35 -133.1(7)
C35 C30 C31 C32 -0.6(11)
C10 C30 C31 C32 178.9(7)
C30 C31 C32 C33 -1.5(11)
C31 C32 C33 C34 2.2(11)
C31 C32 C33 C36 -179.5(7)
C32 C33 C34 C35 -0.7(10)
C36 C33 C34 C35 -179.0(7)
C33 C34 C35 C30 -1.4(11)
C31 C30 C35 C34 2.1(10)
C10 C30 C35 C34 -177.4(7)
C32 C33 C36 C37 -59.1(9)
C34 C33 C36 C37 119.0(8)
C32 C33 C36 C38 63.2(9)
C34 C33 C36 C38 -118.6(8)
C32 C33 C36 C39 -179.0(7)
C34 C33 C36 C39 -0.8(11)
C16 C15 C40 C45 -56.1(10)
C14 C15 C40 C45 126.2(8)
C16 C15 C40 C41 121.1(7)
C14 C15 C40 C41 -56.5(10)
C45 C40 C41 C42 6.2(10)
C15 C40 C41 C42 -171.2(6)
C40 C41 C42 C43 -3.2(11)
C41 C42 C43 C44 -1.2(11)
C41 C42 C43 C46 179.3(6)
C42 C43 C44 C45 2.7(11)
C46 C43 C44 C45 -177.8(7)
C41 C40 C45 C44 -4.9(11)
C15 C40 C45 C44 172.4(7)
C43 C44 C45 C40 0.4(12)
C42 C43 C46 C47 -138.2(7)
C44 C43 C46 C47 42.3(9)
C42 C43 C46 C48 100.0(8)
C44 C43 C46 C48 -79.5(8)
C42 C43 C46 C49 -19.1(10)
C44 C43 C46 C49 161.5(6)
C53 N5 C50 C51 -0.3(8)
C2 N5 C50 C51 -179.8(6)
N5 C50 C51 C52 0.5(9)
C50 C51 C52 C53 -0.5(9)
C51 C52 C53 N5 0.3(9)
C50 N5 C53 C52 0.0(9)
C2 N5 C53 C52 179.5(7)
